data_7051574
loop_
_publ_author_name
'Arora, Kapildev K.'
'Talwelkar, Mayura S.'
'Pedireddi, V. R.'

_publ_section_title
;
 Supramolecular synthesis of some molecular adducts of
 4,4&#x2032;-bipyridine N,N&#x2032;-dioxide
;
_journal_issue 1
_journal_name_full 'New Journal of Chemistry'
_journal_page_first 57
_journal_paper_doi 10.1039/b807853j
_journal_volume 33
_journal_year 2009
_chemical_formula_moiety 'C10 H8 N2 O2, 2(C3 H3 N3 O3)'
_chemical_formula_sum 'C16 H14 N8 O8'
_chemical_formula_weight 446.35
_chemical_name_common 'BPDO + CA'
_chemical_name_systematic
;
?
;
_space_group_IT_number 2
_symmetry_cell_setting triclinic
_symmetry_space_group_name_Hall '-P 1'
_symmetry_space_group_name_H-M 'P -1'
_atom_sites_solution_hydrogens geom
_atom_sites_solution_primary direct
_atom_sites_solution_secondary difmap
_audit_creation_method SHELXL-97
_cell_angle_alpha 91.93(1)
_cell_angle_beta 91.44(1)
_cell_angle_gamma 108.10(1)
_cell_formula_units_Z 2
_cell_length_a 8.218(3)
_cell_length_b 9.299(4)
_cell_length_c 12.168(5)
_cell_measurement_temperature 298(2)
_cell_volume 882.7(6)
_computing_cell_refinement SAINTPLUS
_computing_data_collection SMART
_computing_data_reduction SAINTPLUS
_computing_structure_refinement 'SHELXTL (Sheldrick, 1997)'
_computing_structure_solution 'SHELXTL (Sheldrick, 1990)'
_diffrn_ambient_temperature 298(2)
_diffrn_measured_fraction_theta_full 0.991
_diffrn_measured_fraction_theta_max 0.991
_diffrn_measurement_device_type 'Bruker APEX CCD Area detector'
_diffrn_measurement_method SMART
_diffrn_radiation_monochromator graphite
_diffrn_radiation_source 'fine-focus sealed tube'
_diffrn_radiation_type MoK\a
_diffrn_radiation_wavelength 0.71073
_diffrn_reflns_av_R_equivalents 0.0281
_diffrn_reflns_av_sigmaI/netI 0.0394
_diffrn_reflns_limit_h_max 9
_diffrn_reflns_limit_h_min -9
_diffrn_reflns_limit_k_max 8
_diffrn_reflns_limit_k_min -10
_diffrn_reflns_limit_l_max 11
_diffrn_reflns_limit_l_min -13
_diffrn_reflns_number 3845
_diffrn_reflns_theta_full 23.30
_diffrn_reflns_theta_max 23.30
_diffrn_reflns_theta_min 1.68
_exptl_absorpt_coefficient_mu 0.138
_exptl_absorpt_correction_type empirical
_exptl_absorpt_process_details 'SADABS; Sheldrick, 1996'
_exptl_crystal_colour Colorless
_exptl_crystal_density_diffrn 1.679
_exptl_crystal_density_method 'not measured'
_exptl_crystal_description Block-like
_exptl_crystal_F_000 460
_exptl_crystal_size_max 0.40
_exptl_crystal_size_mid 0.25
_exptl_crystal_size_min 0.20
_refine_diff_density_max 0.378
_refine_diff_density_min -0.438
_refine_diff_density_rms 0.105
_refine_ls_extinction_method none
_refine_ls_goodness_of_fit_ref 1.043
_refine_ls_hydrogen_treatment mixed
_refine_ls_matrix_type full
_refine_ls_number_parameters 345
_refine_ls_number_reflns 2526
_refine_ls_number_restraints 0
_refine_ls_restrained_S_all 1.043
_refine_ls_R_factor_all 0.0731
_refine_ls_R_factor_gt 0.0612
_refine_ls_shift/su_max 0.000
_refine_ls_shift/su_mean 0.000
_refine_ls_structure_factor_coef Fsqd
_refine_ls_weighting_details 'calc w=1/[\s^2^(Fo^2^)+(0.1173P)^2^+0.0000P] where P=(Fo^2^+2Fc^2^)/3'
_refine_ls_weighting_scheme calc
_refine_ls_wR_factor_gt 0.1520
_refine_ls_wR_factor_ref 0.1656
_reflns_number_gt 1983
_reflns_number_total 2526
_reflns_threshold_expression >2sigma(I)
_cod_data_source_file b807853j.txt
_cod_data_source_block datam
_cod_depositor_comments
;
The following automatic conversions were performed:
'_symmetry_cell_setting' value 'Triclinic' changed to 'triclinic'
according to '/home/saulius/struct/CIF-dictionaries/cif_core.dic'
dictionary named 'cif_core.dic' version 2.4.1 from 2010-06-29.

Automatic conversion script
Id: cif_fix_enum 1527 2010-12-29 10:47:43Z saulius 
;
_cod_original_sg_symbol_H-M P-1
_cod_database_code 7051574

loop_
_symmetry_equiv_pos_as_xyz
'x, y, z'
'-x, -y, -z'

loop_
_atom_site_label
_atom_site_type_symbol
_atom_site_fract_x
_atom_site_fract_y
_atom_site_fract_z
_atom_site_U_iso_or_equiv
_atom_site_adp_type
_atom_site_occupancy
_atom_site_symmetry_multiplicity
_atom_site_calc_flag
_atom_site_refinement_flags
_atom_site_disorder_assembly
_atom_site_disorder_group
C1 C -0.1721(4) -0.4591(3) 0.5693(2) 0.0186(7) Uani 1 1 d . . .
C2 C -0.0726(4) -0.3253(3) 0.5313(2) 0.0183(7) Uani 1 1 d . . .
C3 C 0.0818(3) -0.2433(3) 0.5835(2) 0.0179(7) Uani 1 1 d . . .
C4 C 0.1309(4) -0.3056(3) 0.6760(2) 0.0190(7) Uani 1 1 d . . .
C5 C 0.0284(4) -0.4394(4) 0.7129(2) 0.0194(7) Uani 1 1 d . . .
C6 C 0.1914(4) -0.0983(3) 0.5422(2) 0.0183(7) Uani 1 1 d . . .
C7 C 0.1649(4) -0.0525(4) 0.4368(2) 0.0202(7) Uani 1 1 d . . .
C8 C 0.2693(4) 0.0807(3) 0.3992(2) 0.0188(7) Uani 1 1 d . . .
C9 C 0.4282(4) 0.1312(4) 0.5660(2) 0.0188(7) Uani 1 1 d . . .
C10 C 0.3249(4) 0.0004(3) 0.6056(2) 0.0185(7) Uani 1 1 d . . .
C11 C 0.1778(4) 0.9643(3) -0.0530(2) 0.0186(7) Uani 1 1 d . . .
C12 C 0.3102(4) 0.9315(3) 0.1210(2) 0.0183(7) Uani 1 1 d . . .
C13 C 0.0452(4) 0.7479(3) 0.0554(2) 0.0197(7) Uani 1 1 d . . .
C21 C 0.4529(4) 0.6320(3) 0.0796(2) 0.0190(7) Uani 1 1 d . . .
C22 C 0.5998(4) 0.5883(3) 0.2447(2) 0.0191(7) Uani 1 1 d . . .
C23 C 0.3446(4) 0.3973(3) 0.1723(2) 0.0176(7) Uani 1 1 d . . .
N1 N -0.1213(3) -0.5151(3) 0.65972(19) 0.0188(6) Uani 1 1 d . . .
N2 N 0.4001(3) 0.1712(3) 0.46331(19) 0.0190(6) Uani 1 1 d . . .
N11 N 0.0530(3) 0.8312(3) -0.0365(2) 0.0198(6) Uani 1 1 d . . .
N12 N 0.1721(3) 0.8048(3) 0.1330(2) 0.0205(6) Uani 1 1 d . . .
N13 N 0.3024(3) 1.0091(3) 0.0275(2) 0.0197(6) Uani 1 1 d . . .
N21 N 0.3372(3) 0.4922(3) 0.08965(19) 0.0185(6) Uani 1 1 d . . .
N22 N 0.4769(3) 0.4481(3) 0.24623(19) 0.0199(6) Uani 1 1 d . . .
N23 N 0.5797(3) 0.6749(3) 0.1591(2) 0.0198(6) Uani 1 1 d . . .
O1 O -0.2222(3) -0.6446(2) 0.69672(17) 0.0256(6) Uani 1 1 d . . .
O2 O 0.5038(3) 0.2976(2) 0.42634(17) 0.0262(6) Uani 1 1 d . . .
O11 O 0.1739(3) 1.0381(2) -0.13388(16) 0.0245(6) Uani 1 1 d . . .
O12 O 0.4289(3) 0.9746(2) 0.18739(16) 0.0255(6) Uani 1 1 d . . .
O13 O -0.0712(3) 0.6295(2) 0.06647(16) 0.0257(6) Uani 1 1 d . . .
O21 O 0.4428(2) 0.7122(2) 0.00319(15) 0.0222(5) Uani 1 1 d . . .
O22 O 0.7152(3) 0.6317(2) 0.31316(17) 0.0268(6) Uani 1 1 d . . .
O23 O 0.2344(3) 0.2737(2) 0.17824(16) 0.0241(6) Uani 1 1 d . . .
H1 H -0.280(4) -0.515(3) 0.536(2) 0.019(8) Uiso 1 1 d . . .
H2 H -0.104(3) -0.292(3) 0.472(2) 0.008(7) Uiso 1 1 d . . .
H4 H 0.239(3) -0.261(3) 0.716(2) 0.006(7) Uiso 1 1 d . . .
H5 H 0.054(3) -0.490(3) 0.770(2) 0.016(7) Uiso 1 1 d . . .
H7 H 0.072(4) -0.115(3) 0.385(2) 0.016(7) Uiso 1 1 d . . .
H8 H 0.263(3) 0.121(3) 0.326(2) 0.012(7) Uiso 1 1 d . . .
H9 H 0.527(4) 0.201(4) 0.601(3) 0.027(9) Uiso 1 1 d . . .
H10 H 0.352(3) -0.025(3) 0.675(2) 0.016(7) Uiso 1 1 d . . .
H11 H -0.038(4) 0.796(4) -0.088(3) 0.037(10) Uiso 1 1 d . . .
H12 H 0.183(5) 0.747(5) 0.198(3) 0.059(12) Uiso 1 1 d . . .
H13 H 0.384(4) 1.084(4) 0.021(3) 0.031(10) Uiso 1 1 d . . .
H21 H 0.247(4) 0.455(4) 0.037(3) 0.030(9) Uiso 1 1 d . . .
H22 H 0.478(4) 0.386(4) 0.309(3) 0.039(10) Uiso 1 1 d . . .
H23 H 0.656(4) 0.759(4) 0.156(3) 0.033(10) Uiso 1 1 d . . .

loop_
_atom_site_aniso_label
_atom_site_aniso_U_11
_atom_site_aniso_U_22
_atom_site_aniso_U_33
_atom_site_aniso_U_23
_atom_site_aniso_U_13
_atom_site_aniso_U_12
C1 0.0235(17) 0.0198(17) 0.0131(15) -0.0046(13) -0.0014(13) 0.0083(14)
C2 0.0255(17) 0.0215(18) 0.0099(15) -0.0014(14) -0.0016(13) 0.0107(14)
C3 0.0237(16) 0.0187(16) 0.0136(15) -0.0049(13) 0.0010(13) 0.0105(14)
C4 0.0200(16) 0.0173(17) 0.0201(16) -0.0016(14) 0.0000(14) 0.0067(14)
C5 0.0250(17) 0.0200(18) 0.0137(16) -0.0013(14) -0.0019(13) 0.0083(14)
C6 0.0258(16) 0.0191(17) 0.0137(15) -0.0012(13) 0.0026(13) 0.0127(14)
C7 0.0243(16) 0.0197(17) 0.0182(16) -0.0064(14) -0.0020(14) 0.0103(14)
C8 0.0245(16) 0.0192(18) 0.0138(16) -0.0017(14) 0.0003(13) 0.0084(14)
C9 0.0218(16) 0.0198(18) 0.0168(16) -0.0046(14) -0.0003(13) 0.0100(15)
C10 0.0261(17) 0.0197(18) 0.0117(16) -0.0028(14) -0.0004(13) 0.0104(14)
C11 0.0258(17) 0.0165(17) 0.0159(16) -0.0047(14) 0.0007(13) 0.0108(14)
C12 0.0229(16) 0.0189(17) 0.0146(16) -0.0049(13) 0.0000(14) 0.0096(14)
C13 0.0221(16) 0.0186(18) 0.0205(17) -0.0016(14) 0.0023(13) 0.0094(15)
C21 0.0271(17) 0.0152(17) 0.0178(16) -0.0025(14) 0.0036(13) 0.0111(14)
C22 0.0227(16) 0.0183(17) 0.0163(16) -0.0045(13) -0.0010(13) 0.0073(14)
C23 0.0228(16) 0.0157(17) 0.0157(16) -0.0033(13) 0.0031(13) 0.0084(14)
N1 0.0254(14) 0.0167(14) 0.0150(13) -0.0011(11) 0.0037(11) 0.0076(12)
N2 0.0248(13) 0.0184(14) 0.0152(13) -0.0010(11) 0.0008(11) 0.0090(12)
N11 0.0243(14) 0.0187(15) 0.0147(13) 0.0010(12) -0.0022(12) 0.0043(12)
N12 0.0233(14) 0.0227(15) 0.0146(13) -0.0029(12) -0.0015(11) 0.0064(12)
N13 0.0230(15) 0.0151(15) 0.0196(14) -0.0014(12) -0.0012(12) 0.0042(13)
N21 0.0249(14) 0.0162(14) 0.0131(13) -0.0023(11) -0.0039(12) 0.0050(12)
N22 0.0265(14) 0.0166(14) 0.0156(13) -0.0016(11) -0.0017(11) 0.0056(12)
N23 0.0232(14) 0.0160(15) 0.0184(14) -0.0031(12) -0.0036(11) 0.0043(13)
O1 0.0302(12) 0.0192(12) 0.0233(12) 0.0055(10) -0.0014(9) 0.0015(10)
O2 0.0304(12) 0.0204(12) 0.0242(12) 0.0092(10) -0.0004(10) 0.0017(10)
O11 0.0333(12) 0.0193(12) 0.0195(12) 0.0029(10) -0.0026(9) 0.0065(10)
O12 0.0300(12) 0.0255(13) 0.0191(12) -0.0028(10) -0.0060(10) 0.0069(10)
O13 0.0292(12) 0.0209(13) 0.0226(12) 0.0024(10) -0.0032(10) 0.0018(11)
O21 0.0301(12) 0.0177(12) 0.0182(11) 0.0005(10) -0.0023(9) 0.0069(10)
O22 0.0314(12) 0.0238(13) 0.0230(12) -0.0038(10) -0.0100(10) 0.0069(10)
O23 0.0292(12) 0.0196(13) 0.0207(12) -0.0002(9) -0.0035(9) 0.0041(11)

loop_
_atom_type_symbol
_atom_type_description
_atom_type_scat_dispersion_real
_atom_type_scat_dispersion_imag
_atom_type_scat_source
C C 0.0033 0.0016 'International Tables Vol C Tables 4.2.6.8 and 6.1.1.4'
H H 0.0000 0.0000 'International Tables Vol C Tables 4.2.6.8 and 6.1.1.4'
N N 0.0061 0.0033 'International Tables Vol C Tables 4.2.6.8 and 6.1.1.4'
O O 0.0106 0.0060 'International Tables Vol C Tables 4.2.6.8 and 6.1.1.4'

loop_
_geom_angle_atom_site_label_1
_geom_angle_atom_site_label_2
_geom_angle_atom_site_label_3
_geom_angle
_geom_angle_site_symmetry_1
_geom_angle_site_symmetry_3
_geom_angle_publ_flag
N1 C1 C2 120.0(3) . . ?
N1 C1 H1 117.0(17) . . ?
C2 C1 H1 122.9(17) . . ?
C1 C2 C3 121.8(3) . . ?
C1 C2 H2 119.5(19) . . ?
C3 C2 H2 118.7(19) . . ?
C2 C3 C4 116.5(3) . . ?
C2 C3 C6 122.1(3) . . ?
C4 C3 C6 121.4(3) . . ?
C5 C4 C3 120.6(3) . . ?
C5 C4 H4 116.1(15) . . ?
C3 C4 H4 123.2(15) . . ?
N1 C5 C4 120.9(3) . . ?
N1 C5 H5 113.3(19) . . ?
C4 C5 H5 125.6(18) . . ?
C10 C6 C7 116.0(3) . . ?
C10 C6 C3 122.3(3) . . ?
C7 C6 C3 121.7(3) . . ?
C8 C7 C6 120.9(3) . . ?
C8 C7 H7 117.2(16) . . ?
C6 C7 H7 121.9(16) . . ?
N2 C8 C7 120.8(3) . . ?
N2 C8 H8 112.3(16) . . ?
C7 C8 H8 126.9(16) . . ?
N2 C9 C10 120.3(3) . . ?
N2 C9 H9 111.9(19) . . ?
C10 C9 H9 127.7(18) . . ?
C9 C10 C6 122.0(3) . . ?
C9 C10 H10 117.5(18) . . ?
C6 C10 H10 120.3(18) . . ?
O11 C11 N13 123.2(3) . . ?
O11 C11 N11 121.7(3) . . ?
N13 C11 N11 115.1(3) . . ?
O12 C12 N12 123.4(3) . . ?
O12 C12 N13 121.8(3) . . ?
N12 C12 N13 114.8(3) . . ?
O13 C13 N12 122.3(3) . . ?
O13 C13 N11 121.7(3) . . ?
N12 C13 N11 116.1(3) . . ?
O21 C21 N23 122.9(3) . . ?
O21 C21 N21 121.8(3) . . ?
N23 C21 N21 115.3(3) . . ?
O22 C22 N23 122.7(3) . . ?
O22 C22 N22 122.7(3) . . ?
N23 C22 N22 114.6(3) . . ?
O23 C23 N22 122.5(3) . . ?
O23 C23 N21 121.1(3) . . ?
N22 C23 N21 116.5(3) . . ?
O1 N1 C1 119.0(2) . . ?
O1 N1 C5 120.8(2) . . ?
C1 N1 C5 120.2(3) . . ?
O2 N2 C8 120.9(2) . . ?
O2 N2 C9 119.1(2) . . ?
C8 N2 C9 119.9(3) . . ?
C11 N11 C13 124.4(3) . . ?
C11 N11 H11 119(2) . . ?
C13 N11 H11 117(2) . . ?
C13 N12 C12 124.2(2) . . ?
C13 N12 H12 121(2) . . ?
C12 N12 H12 114(2) . . ?
C11 N13 C12 125.2(3) . . ?
C11 N13 H13 121(2) . . ?
C12 N13 H13 114(2) . . ?
C21 N21 C23 124.1(3) . . ?
C21 N21 H21 119.8(19) . . ?
C23 N21 H21 116(2) . . ?
C23 N22 C22 124.2(2) . . ?
C23 N22 H22 117(2) . . ?
C22 N22 H22 118(2) . . ?
C21 N23 C22 125.3(3) . . ?
C21 N23 H23 120(2) . . ?
C22 N23 H23 115(2) . . ?

loop_
_geom_bond_atom_site_label_1
_geom_bond_atom_site_label_2
_geom_bond_distance
_geom_bond_site_symmetry_2
_geom_bond_publ_flag
C1 N1 1.344(4) . ?
C1 C2 1.363(4) . ?
C1 H1 0.95(3) . ?
C2 C3 1.386(4) . ?
C2 H2 0.86(3) . ?
C3 C4 1.390(4) . ?
C3 C6 1.482(4) . ?
C4 C5 1.365(4) . ?
C4 H4 0.97(3) . ?
C5 N1 1.349(4) . ?
C5 H5 0.91(3) . ?
C6 C10 1.387(4) . ?
C6 C7 1.398(4) . ?
C7 C8 1.369(4) . ?
C7 H7 0.99(3) . ?
C8 N2 1.350(4) . ?
C8 H8 0.98(3) . ?
C9 N2 1.351(4) . ?
C9 C10 1.360(4) . ?
C9 H9 0.95(3) . ?
C10 H10 0.93(3) . ?
C11 O11 1.224(3) . ?
C11 N13 1.356(4) . ?
C11 N11 1.365(4) . ?
C12 O12 1.208(3) . ?
C12 N12 1.373(4) . ?
C12 N13 1.379(4) . ?
C13 O13 1.228(4) . ?
C13 N12 1.354(4) . ?
C13 N11 1.373(4) . ?
C21 O21 1.229(3) . ?
C21 N23 1.358(4) . ?
C21 N21 1.363(4) . ?
C22 O22 1.206(3) . ?
C22 N23 1.375(4) . ?
C22 N22 1.380(4) . ?
C23 O23 1.228(3) . ?
C23 N22 1.349(4) . ?
C23 N21 1.372(4) . ?
N1 O1 1.333(3) . ?
N2 O2 1.320(3) . ?
N11 H11 0.93(4) . ?
N12 H12 0.99(4) . ?
N13 H13 0.81(4) . ?
N21 H21 0.94(3) . ?
N22 H22 0.98(4) . ?
N23 H23 0.84(4) . ?
